data_7127716
loop_
_publ_author_name
'Kouno, Masahiro'
'Kuwamura, Naoto'
'Konno, Takumi'

_publ_section_title
;
 Interconversion between square-planar palladium(ii) and octahedral
 palladium(iv) centres in a sulfur-bridged trinuclear structure.
;
_journal_issue 11
_journal_name_full 'Chemical communications (Cambridge, England)'
_journal_page_first 1336
_journal_page_last 1339
_journal_paper_doi 10.1039/d0cc07490j
_journal_volume 57
_journal_year 2021
_chemical_formula_moiety 'C18 H48 Ag N6 Pd Rh2 S6, 3(N O3), 3(O)'
_chemical_formula_sum 'C18 H48 Ag N9 O12 Pd Rh2 S6'
_chemical_formula_weight 1195.10
_space_group_crystal_system monoclinic
_space_group_IT_number 15
_space_group_name_Hall '-C 2yc'
_space_group_name_H-M_alt 'C 1 2/c 1'
_atom_sites_solution_hydrogens geom
_audit_creation_method SHELXL-2013
_audit_update_record
;
2020-11-13 deposited with the CCDC.	2020-12-26 downloaded from the CCDC.
;
_cell_angle_alpha 90
_cell_angle_beta 120.014(8)
_cell_angle_gamma 90
_cell_formula_units_Z 8
_cell_length_a 21.241(3)
_cell_length_b 20.717(3)
_cell_length_c 20.087(3)
_cell_measurement_reflns_used 19400
_cell_measurement_temperature 100(2)
_cell_measurement_theta_max 30.20
_cell_measurement_theta_min 1.16
_cell_volume 7654(2)
_computing_cell_refinement 'RAPID-AUTO (Rigaku Corporation)'
_computing_data_collection 'RAPID-AUTO (Rigaku Corporation)'
_computing_data_reduction 'RAPID-AUTO (Rigaku Corporation)'
_computing_molecular_graphics 'Yadokari-XG 2009 (Wakita Nemoto et al., 2009)'
_computing_publication_material 'Yadokari-XG 2009 (Wakita,Nemoto et al., 2009)'
_computing_structure_refinement 'SHELXL-2013 (Sheldrick, 2013)'
_computing_structure_solution 'SHELXS-2013 (Sheldrick, 2013)'
_diffrn_ambient_temperature 100(2)
_diffrn_detector_area_resol_mean 14.69
_diffrn_measured_fraction_theta_full 0.990
_diffrn_measured_fraction_theta_max 0.909
_diffrn_measurement_device_type 'Rigaku Mercury2CCD detector'
_diffrn_measurement_method /w
_diffrn_radiation_monochromator Si(311)
_diffrn_radiation_type synchrotron
_diffrn_radiation_wavelength 0.7004
_diffrn_reflns_av_R_equivalents 0.0770
_diffrn_reflns_av_unetI/netI 0.0985
_diffrn_reflns_Laue_measured_fraction_full 0.990
_diffrn_reflns_Laue_measured_fraction_max 0.909
_diffrn_reflns_limit_h_max 30
_diffrn_reflns_limit_h_min -30
_diffrn_reflns_limit_k_max 21
_diffrn_reflns_limit_k_min -28
_diffrn_reflns_limit_l_max 27
_diffrn_reflns_limit_l_min -25
_diffrn_reflns_number 25523
_diffrn_reflns_point_group_measured_fraction_full 0.990
_diffrn_reflns_point_group_measured_fraction_max 0.909
_diffrn_reflns_theta_full 24.850
_diffrn_reflns_theta_max 30.017
_diffrn_reflns_theta_min 1.459
_diffrn_source 'SPring-8 BL02B1 bending magnet'
_exptl_absorpt_coefficient_mu 2.089
_exptl_absorpt_correction_T_max 1.0000
_exptl_absorpt_correction_T_min 0.3277
_exptl_absorpt_correction_type multi-scans
_exptl_absorpt_process_details 'ABSCOR (Rigaku, 1995)'
_exptl_crystal_colour yellow
_exptl_crystal_density_diffrn 2.074
_exptl_crystal_density_meas ?
_exptl_crystal_description block
_exptl_crystal_F_000 4752
_exptl_crystal_size_max 0.120
_exptl_crystal_size_mid 0.090
_exptl_crystal_size_min 0.040
_refine_diff_density_max 2.622
_refine_diff_density_min -2.566
_refine_diff_density_rms 0.229
_refine_ls_extinction_method none
_refine_ls_goodness_of_fit_ref 0.997
_refine_ls_hydrogen_treatment constr
_refine_ls_matrix_type full
_refine_ls_number_parameters 442
_refine_ls_number_reflns 10621
_refine_ls_number_restraints 0
_refine_ls_restrained_S_all 0.997
_refine_ls_R_factor_all 0.1440
_refine_ls_R_factor_gt 0.0841
_refine_ls_shift/su_max 0.001
_refine_ls_shift/su_mean 0.000
_refine_ls_structure_factor_coef Fsqd
_refine_ls_weighting_details 'w=1/[\s^2^(Fo^2^)+(0.1533P)^2^] where P=(Fo^2^+2Fc^2^)/3'
_refine_ls_weighting_scheme calc
_refine_ls_wR_factor_gt 0.2268
_refine_ls_wR_factor_ref 0.2686
_reflns_Friedel_coverage 0.000
_reflns_number_gt 5758
_reflns_number_total 10621
_reflns_threshold_expression 'I > 2\s(I)'
_cod_data_source_file d0cc07490j2.cif
_cod_data_source_block 4
_cod_depositor_comments
;
The following automatic conversions were performed:

data item '_exptl_crystal_density_meas' value 'not measured' was
changed to '?' -- the value is perceived as not measured.

Automatic conversion script
Id: cif_fix_values 7556 2019-12-06 15:28:31Z antanas 

 Adding full bibliography for 7127714--7127717.cif.
;
_cod_original_sg_symbol_H-M 'C 2/c'
_cod_database_code 7127716
_shelx_space_group_comment
;
The symmetry employed for this shelxl refinement is uniquely defined
by the following loop, which should always be used as a source of
symmetry information in preference to the above space-group names.
They are only intended as comments.
;
_shelx_estimated_absorpt_t_min 0.788
_shelx_estimated_absorpt_t_max 0.921
_shelxl_version_number 2013-4

loop_
_space_group_symop_operation_xyz
'x, y, z'
'-x, y, -z+1/2'
'x+1/2, y+1/2, z'
'-x+1/2, y+1/2, -z+1/2'
'-x, -y, -z'
'x, -y, z-1/2'
'-x+1/2, -y+1/2, -z'
'x+1/2, -y+1/2, z-1/2'

loop_
_atom_site_label
_atom_site_type_symbol
_atom_site_fract_x
_atom_site_fract_y
_atom_site_fract_z
_atom_site_U_iso_or_equiv
_atom_site_adp_type
_atom_site_occupancy
_atom_site_site_symmetry_order
_atom_site_calc_flag
_atom_site_refinement_flags_posn
_atom_site_refinement_flags_adp
_atom_site_refinement_flags_occupancy
_atom_site_disorder_assembly
_atom_site_disorder_group
Rh1 Rh 0.17550(3) 0.43818(4) 0.95968(4) 0.0453(2) Uani 1 1 d . . . . .
Rh2 Rh -0.07666(3) 0.24027(4) 0.94669(4) 0.0473(2) Uani 1 1 d . . . . .
Ag1 Ag 0.01691(3) 0.31206(4) 0.83685(4) 0.0540(3) Uani 1 1 d . . . . .
Pd1 Pd 0.05664(3) 0.35107(4) 0.98948(4) 0.0467(2) Uani 1 1 d . . . . .
S1 S 0.11657(12) 0.37438(14) 0.84746(14) 0.0489(6) Uani 1 1 d . . . . .
S2 S 0.18040(11) 0.34572(13) 1.02849(14) 0.0478(6) Uani 1 1 d . . . . .
S3 S 0.07531(11) 0.45788(13) 0.97331(14) 0.0491(6) Uani 1 1 d . . . . .
S4 S -0.06479(12) 0.23198(15) 0.83661(14) 0.0546(7) Uani 1 1 d . . . . .
S5 S 0.04952(12) 0.24328(14) 1.01772(14) 0.0500(6) Uani 1 1 d . . . . .
S6 S -0.06499(11) 0.35129(13) 0.95326(14) 0.0481(6) Uani 1 1 d . . . . .
C1 C 0.1781(5) 0.3061(5) 0.8656(6) 0.053(2) Uani 1 1 d . . . . .
H1 H 0.1832 0.2816 0.9104 0.063 Uiso 1 1 calc R U . . .
H1A H 0.1557 0.2769 0.8206 0.063 Uiso 1 1 calc R U . . .
C2 C 0.2530(5) 0.3249(5) 0.8811(6) 0.051(2) Uani 1 1 d . . . . .
H2 H 0.2478 0.3544 0.8398 0.062 Uiso 1 1 calc R U . . .
H2A H 0.2786 0.2857 0.8790 0.062 Uiso 1 1 calc R U . . .
C3 C 0.2994(5) 0.3578(5) 0.9583(6) 0.052(3) Uani 1 1 d . . . . .
H3 H 0.2993 0.3310 0.9991 0.063 Uiso 1 1 calc R U . . .
H3A H 0.3501 0.3604 0.9689 0.063 Uiso 1 1 calc R U . . .
N1 N 0.2744(4) 0.4222(4) 0.9617(5) 0.054(2) Uani 1 1 d . . . . .
H1B H 0.2719 0.4467 0.9181 0.064 Uiso 1 1 calc R U . . .
H1C H 0.3131 0.4425 1.0092 0.064 Uiso 1 1 calc R U . . .
C4 C 0.2284(5) 0.3610(5) 1.1314(6) 0.054(3) Uani 1 1 d . . . . .
H4 H 0.1923 0.3705 1.1476 0.065 Uiso 1 1 calc R U . . .
H4A H 0.2549 0.3214 1.1586 0.065 Uiso 1 1 calc R U . . .
C5 C 0.2825(5) 0.4171(6) 1.1559(6) 0.061(3) Uani 1 1 d . . . . .
H5 H 0.3139 0.4163 1.2125 0.073 Uiso 1 1 calc R U . . .
H5A H 0.3141 0.4106 1.1333 0.073 Uiso 1 1 calc R U . . .
C6 C 0.2468(6) 0.4826(5) 1.1318(6) 0.054(2) Uani 1 1 d . . . . .
H6 H 0.2008 0.4822 1.1331 0.065 Uiso 1 1 calc R U . . .
H6A H 0.2791 0.5155 1.1691 0.065 Uiso 1 1 calc R U . . .
N2 N 0.2311(4) 0.5010(4) 1.0535(4) 0.0483(19) Uani 1 1 d . . . . .
H2B H 0.2783 0.5111 1.0572 0.058 Uiso 1 1 calc R U . . .
H2C H 0.2030 0.5418 1.0401 0.058 Uiso 1 1 calc R U . . .
C7 C 0.0051(4) 0.4936(5) 0.8840(5) 0.050(2) Uani 1 1 d . . . . .
H7 H -0.0117 0.4617 0.8418 0.061 Uiso 1 1 calc R U . . .
H7A H -0.0370 0.5064 0.8894 0.061 Uiso 1 1 calc R U . . .
C8 C 0.0363(5) 0.5527(5) 0.8652(6) 0.056(3) Uani 1 1 d . . . . .
H8 H -0.0045 0.5802 0.8285 0.068 Uiso 1 1 calc R U . . .
H8A H 0.0651 0.5780 0.9129 0.068 Uiso 1 1 calc R U . . .
N3 N 0.1593(4) 0.5181(4) 0.8880(4) 0.0482(19) Uani 1 1 d . . . . .
H3B H 0.1836 0.5558 0.9216 0.058 Uiso 1 1 calc R U . . .
H3C H 0.1849 0.5092 0.8592 0.058 Uiso 1 1 calc R U . . .
N4 N -0.0854(4) 0.1392(4) 0.9508(5) 0.053(2) Uani 1 1 d . . . . .
H4B H -0.0824 0.1288 1.0004 0.064 Uiso 1 1 calc R U . . .
H4C H -0.1350 0.1273 0.9098 0.064 Uiso 1 1 calc R U . . .
C9 C 0.0837(5) 0.5377(6) 0.8314(5) 0.056(3) Uani 1 1 d . . . . .
H9 H 0.0607 0.5025 0.7934 0.067 Uiso 1 1 calc R U . . .
H9A H 0.0857 0.5763 0.8034 0.067 Uiso 1 1 calc R U . . .
C10 C -0.0104(5) 0.1591(6) 0.8489(6) 0.063(3) Uani 1 1 d . . . . .
H10 H -0.0073 0.1523 0.8019 0.075 Uiso 1 1 calc R U . . .
H10A H 0.0395 0.1659 0.8923 0.075 Uiso 1 1 calc R U . . .
C11 C -0.0423(6) 0.0987(6) 0.8643(6) 0.063(3) Uani 1 1 d . . . . .
H11 H -0.0947 0.0965 0.8255 0.075 Uiso 1 1 calc R U . . .
H11A H -0.0186 0.0604 0.8571 0.075 Uiso 1 1 calc R U . . .
C12 C -0.0343(5) 0.0952(6) 0.9430(6) 0.059(3) Uani 1 1 d . . . . .
H12 H -0.0433 0.0504 0.9531 0.070 Uiso 1 1 calc R U . . .
H12A H 0.0161 0.1068 0.9820 0.070 Uiso 1 1 calc R U . . .
C13 C 0.0791(5) 0.2439(6) 1.1193(6) 0.055(3) Uani 1 1 d . . . . .
H13 H 0.0866 0.1986 1.1374 0.066 Uiso 1 1 calc R U . . .
H13A H 0.1269 0.2657 1.1466 0.066 Uiso 1 1 calc R U . . .
C14 C 0.0291(5) 0.2763(5) 1.1436(6) 0.052(2) Uani 1 1 d . . . . .
H14 H 0.0558 0.2816 1.2002 0.063 Uiso 1 1 calc R U . . .
H14A H 0.0161 0.3199 1.1204 0.063 Uiso 1 1 calc R U . . .
C15 C -0.0396(5) 0.2389(6) 1.1202(6) 0.057(3) Uani 1 1 d . . . . .
H15 H -0.0275 0.1924 1.1296 0.068 Uiso 1 1 calc R U . . .
H15A H -0.0596 0.2522 1.1534 0.068 Uiso 1 1 calc R U . . .
N5 N -0.0962(4) 0.2476(4) 1.0393(4) 0.049(2) Uani 1 1 d . . . . .
H5B H -0.1174 0.2910 1.0357 0.058 Uiso 1 1 calc R U . . .
H5C H -0.1350 0.2161 1.0291 0.058 Uiso 1 1 calc R U . . .
C16 C -0.1258(5) 0.3815(6) 0.8567(5) 0.052(2) Uani 1 1 d . . . . .
H16 H -0.1228 0.4292 0.8565 0.062 Uiso 1 1 calc R U . . .
H16A H -0.1106 0.3643 0.8209 0.062 Uiso 1 1 calc R U . . .
C17 C -0.2042(5) 0.3611(6) 0.8296(6) 0.057(3) Uani 1 1 d . . . . .
H17 H -0.2155 0.3720 0.8705 0.068 Uiso 1 1 calc R U . . .
H17A H -0.2369 0.3870 0.7837 0.068 Uiso 1 1 calc R U . . .
C18 C -0.2211(5) 0.2907(5) 0.8097(6) 0.056(3) Uani 1 1 d . . . . .
H18 H -0.2745 0.2853 0.7802 0.067 Uiso 1 1 calc R U . . .
H18A H -0.2018 0.2778 0.7759 0.067 Uiso 1 1 calc R U . . .
N6 N -0.1909(4) 0.2465(5) 0.8772(5) 0.056(2) Uani 1 1 d . . . . .
H6B H -0.2096 0.2026 0.8580 0.067 Uiso 1 1 calc R U . . .
H6C H -0.2107 0.2598 0.9104 0.067 Uiso 1 1 calc R U . . .
N7 N 0.2540(4) 0.3464(5) 0.5100(5) 0.055(2) Uani 1 1 d . . . . .
O1 O 0.1906(3) 0.3632(3) 0.4887(4) 0.0552(18) Uani 1 1 d . . . . .
O2 O 0.2813(4) 0.3018(4) 0.5587(5) 0.074(2) Uani 1 1 d . . . . .
O3 O 0.2897(4) 0.3716(5) 0.4858(5) 0.084(3) Uani 1 1 d . . . . .
N8 N 0.3029(6) 0.8823(6) 0.2212(6) 0.073(3) Uani 1 1 d . . . . .
O4 O 0.2348(4) 0.8845(4) 0.1924(4) 0.069(2) Uani 1 1 d . . . . .
O5 O 0.3298(5) 0.8358(6) 0.2058(8) 0.112(4) Uani 1 1 d . . . . .
O6 O 0.3416(5) 0.9250(6) 0.2639(6) 0.110(4) Uani 1 1 d . . . . .
N9 N 0.0836(6) 0.9654(8) 0.9070(9) 0.107(5) Uani 1 1 d . . . . .
O7 O 0.0945(7) 0.9968(8) 0.9737(10) 0.151(6) Uani 1 1 d . . . . .
O8 O 0.0425(5) 0.9248(5) 0.8954(6) 0.101(4) Uani 1 1 d . . . . .
O9 O 0.1143(5) 0.9926(7) 0.8842(7) 0.134(5) Uani 1 1 d . . . . .
O10 O 0.1151(8) 0.8739(8) 0.7962(9) 0.164(6) Uani 1 1 d . . . . .
O11 O 0.2243(8) 0.9772(5) 0.6720(6) 0.120(4) Uani 1 1 d . . . . .
O12 O 0.1096(5) 0.0756(5) 0.1747(8) 0.132(5) Uani 1 1 d . . . . .

loop_
_atom_site_aniso_label
_atom_site_aniso_U_11
_atom_site_aniso_U_22
_atom_site_aniso_U_33
_atom_site_aniso_U_23
_atom_site_aniso_U_13
_atom_site_aniso_U_12
Rh1 0.0235(3) 0.0645(6) 0.0476(4) 0.0011(3) 0.0176(3) -0.0018(3)
Rh2 0.0225(3) 0.0665(6) 0.0511(4) 0.0026(3) 0.0170(3) -0.0016(3)
Ag1 0.0272(3) 0.0806(6) 0.0542(4) -0.0019(4) 0.0202(3) -0.0058(3)
Pd1 0.0228(3) 0.0669(6) 0.0497(4) 0.0022(3) 0.0177(3) -0.0012(3)
S1 0.0266(10) 0.0693(17) 0.0492(12) -0.0018(11) 0.0177(9) -0.0032(10)
S2 0.0248(10) 0.0639(17) 0.0528(13) 0.0025(11) 0.0181(9) -0.0012(10)
S3 0.0259(10) 0.0686(17) 0.0522(13) 0.0022(11) 0.0191(10) 0.0002(10)
S4 0.0278(10) 0.080(2) 0.0534(13) 0.0023(12) 0.0183(10) -0.0019(11)
S5 0.0249(10) 0.0690(18) 0.0554(14) 0.0021(11) 0.0196(10) -0.0006(10)
S6 0.0251(10) 0.0684(17) 0.0505(13) 0.0013(11) 0.0186(9) -0.0005(10)
C1 0.026(4) 0.064(7) 0.063(6) -0.010(5) 0.019(4) -0.002(4)
C2 0.036(5) 0.070(7) 0.056(5) 0.002(5) 0.029(4) -0.002(5)
C3 0.027(4) 0.071(7) 0.062(6) 0.000(5) 0.025(4) -0.007(4)
N1 0.028(4) 0.068(6) 0.064(5) -0.005(4) 0.023(4) 0.000(4)
C4 0.033(5) 0.068(7) 0.056(6) 0.001(5) 0.017(4) -0.001(5)
C5 0.040(5) 0.089(9) 0.054(6) 0.004(5) 0.023(5) -0.006(5)
C6 0.046(5) 0.063(7) 0.056(6) -0.006(5) 0.028(5) -0.004(5)
N2 0.035(4) 0.054(5) 0.055(4) -0.002(4) 0.021(3) 0.000(4)
C7 0.026(4) 0.067(7) 0.058(5) 0.006(5) 0.022(4) -0.004(4)
C8 0.031(4) 0.074(8) 0.063(6) 0.002(5) 0.022(4) -0.002(5)
N3 0.029(3) 0.066(6) 0.052(4) 0.003(4) 0.022(3) 0.000(4)
N4 0.029(4) 0.070(6) 0.057(5) 0.001(4) 0.018(4) -0.003(4)
C9 0.030(4) 0.085(8) 0.043(5) 0.002(5) 0.011(4) 0.003(5)
C10 0.034(5) 0.109(10) 0.050(5) -0.007(6) 0.024(4) 0.004(5)
C11 0.040(5) 0.076(8) 0.064(6) -0.005(5) 0.019(5) 0.006(5)
C12 0.040(5) 0.062(7) 0.067(7) -0.008(5) 0.022(5) -0.003(5)
C13 0.027(4) 0.082(8) 0.050(5) 0.007(5) 0.015(4) -0.002(5)
C14 0.026(4) 0.070(7) 0.056(5) -0.003(5) 0.017(4) -0.003(4)
C15 0.037(5) 0.092(9) 0.052(5) -0.002(5) 0.029(4) -0.008(5)
N5 0.027(3) 0.071(6) 0.052(4) 0.004(4) 0.023(3) -0.007(3)
C16 0.029(4) 0.077(7) 0.043(5) 0.015(5) 0.014(4) 0.002(4)
C17 0.023(4) 0.095(9) 0.051(5) 0.006(5) 0.017(4) -0.003(5)
C18 0.031(5) 0.073(8) 0.062(6) 0.014(5) 0.022(4) -0.007(5)
N6 0.023(3) 0.081(7) 0.059(5) 0.008(4) 0.018(3) 0.002(4)
N7 0.035(4) 0.062(6) 0.072(6) 0.000(4) 0.030(4) 0.004(4)
O1 0.029(3) 0.066(5) 0.072(5) 0.002(4) 0.026(3) 0.010(3)
O2 0.042(4) 0.083(6) 0.108(6) 0.012(5) 0.046(4) 0.023(4)
O3 0.043(4) 0.136(8) 0.086(6) 0.015(5) 0.043(4) 0.000(5)
N8 0.045(5) 0.107(9) 0.065(6) 0.015(6) 0.026(5) -0.019(6)
O4 0.038(4) 0.103(7) 0.067(5) -0.001(4) 0.027(4) -0.002(4)
O5 0.038(5) 0.091(8) 0.185(12) 0.038(8) 0.041(6) 0.007(5)
O6 0.075(6) 0.182(11) 0.091(7) -0.039(7) 0.055(5) -0.071(7)
N9 0.039(6) 0.127(13) 0.132(12) 0.044(10) 0.026(7) -0.006(7)
O7 0.077(8) 0.146(13) 0.201(16) 0.014(12) 0.049(10) -0.022(8)
O8 0.053(5) 0.125(9) 0.105(7) 0.029(6) 0.024(5) -0.032(6)
O9 0.045(5) 0.216(15) 0.131(9) 0.062(10) 0.036(6) -0.020(7)
O10 0.117(11) 0.188(15) 0.193(15) 0.056(12) 0.082(11) 0.029(10)
O11 0.196(13) 0.096(8) 0.113(8) -0.005(6) 0.110(9) 0.032(8)
O12 0.053(6) 0.078(7) 0.210(13) 0.003(8) 0.025(7) -0.011(5)

loop_
_atom_type_symbol
_atom_type_description
_atom_type_scat_dispersion_real
_atom_type_scat_dispersion_imag
_atom_type_scat_source
C C 0.0030 0.0016 'International Tables Vol C Tables 4.2.6.8 and 6.1.1.4'
H H 0.0000 0.0000 'International Tables Vol C Tables 4.2.6.8 and 6.1.1.4'
N N 0.0059 0.0032 'International Tables Vol C Tables 4.2.6.8 and 6.1.1.4'
Ag Ag -0.9066 1.0777 'International Tables Vol C Tables 4.2.6.8 and 6.1.1.4'
Pd Pd -1.0126 0.9855 'International Tables Vol C Tables 4.2.6.8 and 6.1.1.4'
Rh Rh -1.1364 0.8991 'International Tables Vol C Tables 4.2.6.8 and 6.1.1.4'
S S 0.1219 0.1209 'International Tables Vol C Tables 4.2.6.8 and 6.1.1.4'
O O 0.0105 0.0059 'International Tables Vol C Tables 4.2.6.8 and 6.1.1.4'

loop_
_geom_angle_atom_site_label_1
_geom_angle_atom_site_label_2
_geom_angle_atom_site_label_3
_geom_angle
_geom_angle_site_symmetry_1
_geom_angle_site_symmetry_3
_geom_angle_publ_flag
N2 Rh1 N3 87.2(3) . . ?
N2 Rh1 N1 88.4(3) . . ?
N3 Rh1 N1 87.6(3) . . ?
N2 Rh1 S3 85.5(2) . . ?
N3 Rh1 S3 95.5(2) . . ?
N1 Rh1 S3 173.1(2) . . ?
N2 Rh1 S2 98.0(2) . . ?
N3 Rh1 S2 173.5(2) . . ?
N1 Rh1 S2 96.4(3) . . ?
S3 Rh1 S2 81.13(9) . . ?
N2 Rh1 S1 174.3(2) . . ?
N3 Rh1 S1 87.7(2) . . ?
N1 Rh1 S1 88.7(2) . . ?
S3 Rh1 S1 97.58(9) . . ?
S2 Rh1 S1 87.21(10) . . ?
N5 Rh2 N4 88.7(3) . . ?
N5 Rh2 N6 84.9(3) . . ?
N4 Rh2 N6 89.5(3) . . ?
N5 Rh2 S6 86.6(2) . . ?
N4 Rh2 S6 175.0(3) . . ?
N6 Rh2 S6 91.9(3) . . ?
N5 Rh2 S5 97.6(2) . . ?
N4 Rh2 S5 95.7(2) . . ?
N6 Rh2 S5 174.2(3) . . ?
S6 Rh2 S5 83.13(9) . . ?
N5 Rh2 S4 175.5(2) . . ?
N4 Rh2 S4 91.0(3) . . ?
N6 Rh2 S4 90.6(3) . . ?
S6 Rh2 S4 93.87(10) . . ?
S5 Rh2 S4 86.91(9) . . ?
S1 Ag1 S4 168.15(10) . . ?
S1 Ag1 Pd1 88.77(7) . . ?
S4 Ag1 Pd1 91.31(7) . . ?
S1 Ag1 Ag1 78.63(6) . 2_556 ?
S4 Ag1 Ag1 103.34(7) . 2_556 ?
Pd1 Ag1 Ag1 163.07(3) . 2_556 ?
S3 Pd1 S6 101.45(9) . . ?
S3 Pd1 S5 173.98(9) . . ?
S6 Pd1 S5 83.09(9) . . ?
S3 Pd1 S2 81.30(9) . . ?
S6 Pd1 S2 177.20(10) . . ?
S5 Pd1 S2 94.13(9) . . ?
S3 Pd1 Ag1 95.72(7) . . ?
S6 Pd1 Ag1 88.80(7) . . ?
S5 Pd1 Ag1 88.27(7) . . ?
S2 Pd1 Ag1 91.45(7) . . ?
C1 S1 Rh1 104.9(3) . . ?
C1 S1 Ag1 96.4(3) . . ?
Rh1 S1 Ag1 114.17(10) . . ?
C4 S2 Rh1 111.4(4) . . ?
C4 S2 Pd1 105.6(3) . . ?
Rh1 S2 Pd1 93.04(9) . . ?
C7 S3 Pd1 114.6(3) . . ?
C7 S3 Rh1 107.6(3) . . ?
Pd1 S3 Rh1 94.64(10) . . ?
C10 S4 Rh2 106.8(4) . . ?
C10 S4 Ag1 99.4(4) . . ?
Rh2 S4 Ag1 111.40(11) . . ?
C13 S5 Rh2 109.6(3) . . ?
C13 S5 Pd1 103.8(4) . . ?
Rh2 S5 Pd1 94.11(9) . . ?
C16 S6 Pd1 115.0(3) . . ?
C16 S6 Rh2 106.4(4) . . ?
Pd1 S6 Rh2 95.01(10) . . ?
C2 C1 S1 114.4(8) . . ?
C1 C2 C3 113.8(8) . . ?
N1 C3 C2 113.2(8) . . ?
C3 N1 Rh1 122.0(6) . . ?
C5 C4 S2 113.6(8) . . ?
C6 C5 C4 113.7(8) . . ?
N2 C6 C5 112.3(9) . . ?
C6 N2 Rh1 121.3(6) . . ?
C8 C7 S3 109.1(6) . . ?
C9 C8 C7 114.7(10) . . ?
C9 N3 Rh1 118.8(6) . . ?
C12 N4 Rh2 121.5(7) . . ?
N3 C9 C8 115.0(8) . . ?
C11 C10 S4 112.8(7) . . ?
C12 C11 C10 115.1(10) . . ?
N4 C12 C11 112.1(9) . . ?
C14 C13 S5 117.3(7) . . ?
C15 C14 C13 113.3(9) . . ?
N5 C15 C14 114.2(8) . . ?
C15 N5 Rh2 123.7(6) . . ?
C17 C16 S6 110.5(7) . . ?
C18 C17 C16 115.7(9) . . ?
N6 C18 C17 114.7(9) . . ?
C18 N6 Rh2 117.9(6) . . ?
O3 N7 O1 122.2(10) . . ?
O3 N7 O2 119.6(8) . . ?
O1 N7 O2 118.3(9) . . ?
O6 N8 O5 120.5(11) . . ?
O6 N8 O4 120.8(13) . . ?
O5 N8 O4 118.7(11) . . ?
O9 N9 O8 146(2) . . ?
O9 N9 O7 107.8(17) . . ?
O8 N9 O7 106.2(15) . . ?

loop_
_geom_bond_atom_site_label_1
_geom_bond_atom_site_label_2
_geom_bond_distance
_geom_bond_site_symmetry_2
_geom_bond_publ_flag
Rh1 N2 2.101(8) . ?
Rh1 N3 2.107(8) . ?
Rh1 N1 2.107(7) . ?
Rh1 S3 2.314(2) . ?
Rh1 S2 2.334(3) . ?
Rh1 S1 2.360(3) . ?
Rh2 N5 2.105(8) . ?
Rh2 N4 2.108(9) . ?
Rh2 N6 2.112(7) . ?
Rh2 S6 2.310(3) . ?
Rh2 S5 2.323(2) . ?
Rh2 S4 2.354(3) . ?
Ag1 S1 2.396(3) . ?
Ag1 S4 2.399(3) . ?
Ag1 Pd1 2.8595(12) . ?
Ag1 Ag1 3.1912(16) 2_556 ?
Pd1 S3 2.300(3) . ?
Pd1 S6 2.307(2) . ?
Pd1 S5 2.328(3) . ?
Pd1 S2 2.340(2) . ?
S1 C1 1.835(10) . ?
S2 C4 1.818(10) . ?
S3 C7 1.820(9) . ?
S4 C10 1.840(12) . ?
S5 C13 1.810(10) . ?
S6 C16 1.820(9) . ?
C1 C2 1.512(12) . ?
C2 C3 1.520(14) . ?
C3 N1 1.449(13) . ?
C4 C5 1.532(15) . ?
C5 C6 1.512(16) . ?
C6 N2 1.486(13) . ?
C7 C8 1.527(14) . ?
C8 C9 1.501(14) . ?
N3 C9 1.486(11) . ?
N4 C12 1.482(13) . ?
C10 C11 1.527(17) . ?
C11 C12 1.504(15) . ?
C13 C14 1.527(14) . ?
C14 C15 1.506(13) . ?
C15 N5 1.471(12) . ?
C16 C17 1.530(12) . ?
C17 C18 1.506(16) . ?
C18 N6 1.489(13) . ?
N7 O3 1.207(11) . ?
N7 O1 1.241(9) . ?
N7 O2 1.256(12) . ?
N8 O6 1.219(14) . ?
N8 O5 1.236(15) . ?
N8 O4 1.263(12) . ?
N9 O9 1.118(15) . ?
N9 O8 1.148(15) . ?
N9 O7 1.40(2) . ?

loop_
_geom_torsion_atom_site_label_1
_geom_torsion_atom_site_label_2
_geom_torsion_atom_site_label_3
_geom_torsion_atom_site_label_4
_geom_torsion
_geom_torsion_site_symmetry_1
_geom_torsion_site_symmetry_2
_geom_torsion_site_symmetry_3
_geom_torsion_site_symmetry_4
_geom_torsion_publ_flag
Rh1 S1 C1 C2 -59.4(8) . . . . ?
Ag1 S1 C1 C2 -176.6(7) . . . . ?
S1 C1 C2 C3 70.7(11) . . . . ?
C1 C2 C3 N1 -70.2(11) . . . . ?
C2 C3 N1 Rh1 68.3(10) . . . . ?
Rh1 S2 C4 C5 -24.9(9) . . . . ?
Pd1 S2 C4 C5 -124.6(7) . . . . ?
S2 C4 C5 C6 70.9(11) . . . . ?
C4 C5 C6 N2 -87.8(11) . . . . ?
C5 C6 N2 Rh1 50.8(10) . . . . ?
Pd1 S3 C7 C8 -158.1(6) . . . . ?
Rh1 S3 C7 C8 -54.3(8) . . . . ?
S3 C7 C8 C9 78.0(10) . . . . ?
Rh1 N3 C9 C8 57.1(11) . . . . ?
C7 C8 C9 N3 -79.7(11) . . . . ?
Rh2 S4 C10 C11 54.7(8) . . . . ?
Ag1 S4 C10 C11 170.6(7) . . . . ?
S4 C10 C11 C12 -72.6(10) . . . . ?
Rh2 N4 C12 C11 -66.1(10) . . . . ?
C10 C11 C12 N4 74.9(11) . . . . ?
Rh2 S5 C13 C14 -30.8(9) . . . . ?
Pd1 S5 C13 C14 68.7(8) . . . . ?
S5 C13 C14 C15 70.5(11) . . . . ?
C13 C14 C15 N5 -79.9(12) . . . . ?
C14 C15 N5 Rh2 48.4(13) . . . . ?
Pd1 S6 C16 C17 162.9(7) . . . . ?
Rh2 S6 C16 C17 59.2(8) . . . . ?
S6 C16 C17 C18 -72.5(11) . . . . ?
C16 C17 C18 N6 73.5(11) . . . . ?
C17 C18 N6 Rh2 -63.7(11) . . . . ?
